data_7222903
loop_
_publ_author_name
'Schaefer, H.'
'Schaefer, G.'
'Weiss, A.'

_publ_section_title
;
 Die Kristallstruktur von Kalium-tetrathiophosphat K3 P S4
;
_journal_name_full
;
Zeitschrift fuer Naturforschung, Teil B. Anorganische Chemie, Organische 
Chemie (2,1947-32,1977)
;
_journal_page_first 811
_journal_page_last 811
_journal_volume 20
_journal_year 1965
_chemical_formula_sum 'K3 P S4'
_space_group_IT_number 62
_symmetry_space_group_name_Hall '-P 2ac 2n'
_symmetry_space_group_name_H-M 'P n m a'
_cell_angle_alpha 90
_cell_angle_beta 90
_cell_angle_gamma 90
_cell_formula_units_Z 4
_cell_length_a 9.1
_cell_length_b 10.51
_cell_length_c 9.01
_cell_volume 861.725
_citation_journal_id_ASTM ZENBAX
_cod_data_source_file Schaefer_ZENBAX_1965_138.cif
_cod_data_source_block K3P1S4
_cod_original_cell_volume 861.7255
_cod_original_formula_sum 'K3 P1 S4'
_cod_database_code 7222903

loop_
_symmetry_equiv_pos_as_xyz
x,y,z
-x+1/2,-y,z+1/2
x+1/2,-y+1/2,-z+1/2
-x,y+1/2,-z
-x,-y,-z
x-1/2,y,-z-1/2
-x-1/2,y-1/2,z-1/2
x,-y-1/2,z

loop_
_atom_site_label
_atom_site_type_symbol
_atom_site_fract_x
_atom_site_fract_y
_atom_site_fract_z
_atom_site_occupancy
_atom_site_U_iso_or_equiv
K1 K+1 0.352 0.25 0.585 1 0.0
K2 K+1 0.548 0.042 0.196 1 0.0
S3 S-2 0.168 0.085 0.959 1 0.0
P1 P+5 0.276 0.25 0.025 1 0.0
S1 S-2 0.292 0.25 0.248 1 0.0
S2 S-2 0.478 0.25 0.926 1 0.0
